data_7204185
loop_
_publ_author_name
'Allin, Steven M.'
'James, Stella L.'
'Martin, William P.'
'Smith, Timothy A. D.'
'Elsegood, Mark R. J.'

_publ_section_title
;
 Stereoselective synthesis of the pyrroloisoquinoline ring system
;
_journal_issue 22
_journal_name_full 'Journal of the Chemical Society, Perkin Transactions 1'
_journal_page_first 3029
_journal_paper_doi 10.1039/b105402n
_journal_year 2001
_chemical_formula_sum 'C16 H21 N O4'
_chemical_formula_weight 291.34
_chemical_name_systematic
;
?
;
_space_group_IT_number 4
_symmetry_cell_setting monoclinic
_symmetry_space_group_name_Hall 'P 2yb'
_symmetry_space_group_name_H-M 'P 1 21 1'
_atom_sites_solution_hydrogens 'geom except OH coords freely refined'
_atom_sites_solution_primary direct
_atom_sites_solution_secondary difmap
_audit_creation_method SHELXL-97
_cell_angle_alpha 90.00
_cell_angle_beta 94.006(2)
_cell_angle_gamma 90.00
_cell_formula_units_Z 4
_cell_length_a 10.5447(10)
_cell_length_b 9.5411(9)
_cell_length_c 14.7057(13)
_cell_measurement_reflns_used 5288
_cell_measurement_temperature 150(2)
_cell_measurement_theta_max 27.86
_cell_measurement_theta_min 2.30
_cell_volume 1475.9(2)
_computing_cell_refinement 'Bruker SAINT'
_computing_data_collection 'Bruker SMART'
_computing_data_reduction 'Bruker SAINT'
_computing_molecular_graphics 'Bruker SHELXTL'
_computing_publication_material 'Bruker SHELXTL and local programs'
_computing_structure_refinement 'Bruker SHELXTL'
_computing_structure_solution 'Bruker SHELXTL'
_diffrn_ambient_temperature 150(2)
_diffrn_measured_fraction_theta_full 0.998
_diffrn_measured_fraction_theta_max 0.910
_diffrn_measurement_device_type 'Bruker SMART 1000 CCD diffractometer'
_diffrn_measurement_method '\w rotation with narrow frames'
_diffrn_radiation_monochromator graphite
_diffrn_radiation_source 'sealed tube'
_diffrn_radiation_type MoK\a
_diffrn_radiation_wavelength 0.71073
_diffrn_reflns_av_R_equivalents 0.0192
_diffrn_reflns_av_sigmaI/netI 0.0392
_diffrn_reflns_limit_h_max 14
_diffrn_reflns_limit_h_min -13
_diffrn_reflns_limit_k_max 12
_diffrn_reflns_limit_k_min -12
_diffrn_reflns_limit_l_max 19
_diffrn_reflns_limit_l_min -19
_diffrn_reflns_number 12656
_diffrn_reflns_theta_full 26.00
_diffrn_reflns_theta_max 28.80
_diffrn_reflns_theta_min 1.94
_diffrn_standards_decay_% 0
_diffrn_standards_number 0
_exptl_absorpt_coefficient_mu 0.094
_exptl_absorpt_correction_T_max 0.996
_exptl_absorpt_correction_T_min 0.961
_exptl_absorpt_correction_type multi-scan
_exptl_crystal_colour colourless
_exptl_crystal_density_diffrn 1.311
_exptl_crystal_density_method 'not measured'
_exptl_crystal_description plate
_exptl_crystal_F_000 624
_exptl_crystal_size_max 0.43
_exptl_crystal_size_mid 0.18
_exptl_crystal_size_min 0.04
_refine_diff_density_max 0.208
_refine_diff_density_min -0.167
_refine_diff_density_rms 0.035
_refine_ls_abs_structure_details 'Flack H D (1983), Acta Cryst. A39, 876-881'
_refine_ls_abs_structure_Flack -0.1(6)
_refine_ls_extinction_coef 0.0015(9)
_refine_ls_extinction_expression Fc^*^=kFc[1+0.001xFc^2^\l^3^/sin(2\q)]^-1/4^
_refine_ls_extinction_method SHELXL
_refine_ls_goodness_of_fit_ref 0.971
_refine_ls_hydrogen_treatment mixed
_refine_ls_matrix_type full
_refine_ls_number_parameters 392
_refine_ls_number_reflns 6544
_refine_ls_number_restraints 1
_refine_ls_restrained_S_all 0.971
_refine_ls_R_factor_all 0.0495
_refine_ls_R_factor_gt 0.0349
_refine_ls_shift/su_max 0.001
_refine_ls_shift/su_mean 0.000
_refine_ls_structure_factor_coef Fsqd
_refine_ls_weighting_details 'calc w=1/[\s^2^(Fo^2^)+(0.0419P)^2^+0.0000P] where P=(Fo^2^+2Fc^2^)/3'
_refine_ls_weighting_scheme calc
_refine_ls_wR_factor_gt 0.0735
_refine_ls_wR_factor_ref 0.0786
_reflns_number_gt 5287
_reflns_number_total 6544
_reflns_threshold_expression I>2\s(I)
_cod_data_source_file b105402n.txt
_cod_data_source_block 13b
_cod_original_sg_symbol_H-M P2(1)
_cod_database_code 7204185

loop_
_symmetry_equiv_pos_as_xyz
'x, y, z'
'-x, y+1/2, -z'

loop_
_atom_site_label
_atom_site_type_symbol
_atom_site_fract_x
_atom_site_fract_y
_atom_site_fract_z
_atom_site_U_iso_or_equiv
_atom_site_adp_type
_atom_site_occupancy
_atom_site_symmetry_multiplicity
_atom_site_calc_flag
_atom_site_refinement_flags
_atom_site_disorder_assembly
_atom_site_disorder_group
N1 N -0.10352(12) 0.18627(14) 1.19232(8) 0.0237(3) Uani 1 1 d . . .
C1 C -0.23212(15) 0.18916(19) 1.18402(11) 0.0297(4) Uani 1 1 d . . .
O1 O -0.30373(11) 0.23134(14) 1.24075(8) 0.0399(3) Uani 1 1 d . . .
C2 C -0.27624(17) 0.1291(2) 1.09195(12) 0.0357(4) Uani 1 1 d . . .
H2A H -0.3421 0.1894 1.0606 0.043 Uiso 1 1 calc R . .
H2B H -0.3111 0.0335 1.0982 0.043 Uiso 1 1 calc R . .
C3 C -0.15634(16) 0.1263(2) 1.04028(12) 0.0328(4) Uani 1 1 d . . .
H3A H -0.1471 0.2143 1.0057 0.039 Uiso 1 1 calc R . .
H3B H -0.1575 0.0462 0.9975 0.039 Uiso 1 1 calc R . .
C4 C -0.04868(16) 0.11069(17) 1.11545(11) 0.0255(4) Uani 1 1 d . . .
C5 C -0.02602(18) -0.04395(18) 1.14232(13) 0.0364(4) Uani 1 1 d . . .
H5A H -0.1062 -0.0861 1.1583 0.055 Uiso 1 1 calc R . .
H5B H 0.0364 -0.0491 1.1948 0.055 Uiso 1 1 calc R . .
H5C H 0.0062 -0.0950 1.0909 0.055 Uiso 1 1 calc R . .
C6 C 0.07375(14) 0.17863(17) 1.09123(10) 0.0227(3) Uani 1 1 d . . .
C7 C 0.12371(16) 0.14328(17) 1.00812(11) 0.0260(4) Uani 1 1 d . . .
H7 H 0.0798 0.0777 0.9688 0.031 Uiso 1 1 calc R . .
C8 C 0.23546(15) 0.20221(17) 0.98271(10) 0.0258(4) Uani 1 1 d . . .
C9 C 0.30164(14) 0.29711(17) 1.04229(11) 0.0255(3) Uani 1 1 d . . .
C10 C 0.25202(15) 0.33261(17) 1.12339(11) 0.0262(4) Uani 1 1 d . . .
H10 H 0.2959 0.3981 1.1628 0.031 Uiso 1 1 calc R . .
C11 C 0.13799(14) 0.27376(17) 1.14870(10) 0.0241(3) Uani 1 1 d . . .
O2 O 0.28910(10) 0.17839(13) 0.90136(8) 0.0321(3) Uani 1 1 d . . .
C12 C 0.22197(19) 0.0875(2) 0.83805(13) 0.0421(5) Uani 1 1 d . . .
H12A H 0.1383 0.1275 0.8204 0.063 Uiso 1 1 calc R . .
H12B H 0.2113 -0.0044 0.8664 0.063 Uiso 1 1 calc R . .
H12C H 0.2701 0.0767 0.7839 0.063 Uiso 1 1 calc R . .
O3 O 0.41277(10) 0.34965(12) 1.01263(8) 0.0316(3) Uani 1 1 d . . .
C13 C 0.47898(17) 0.4499(2) 1.07141(13) 0.0401(5) Uani 1 1 d . . .
H13A H 0.5104 0.4036 1.1281 0.060 Uiso 1 1 calc R . .
H13B H 0.4208 0.5258 1.0854 0.060 Uiso 1 1 calc R . .
H13C H 0.5508 0.4886 1.0408 0.060 Uiso 1 1 calc R . .
C14 C 0.08696(15) 0.31959(18) 1.23733(11) 0.0292(4) Uani 1 1 d . . .
H14A H 0.0525 0.4157 1.2296 0.035 Uiso 1 1 calc R . .
H14B H 0.1583 0.3234 1.2847 0.035 Uiso 1 1 calc R . .
C15 C -0.01617(15) 0.22542(17) 1.27076(10) 0.0264(4) Uani 1 1 d . . .
H15 H 0.0251 0.1380 1.2960 0.032 Uiso 1 1 calc R . .
C16 C -0.07829(16) 0.29956(19) 1.34778(11) 0.0329(4) Uani 1 1 d . . .
H16A H -0.0107 0.3390 1.3904 0.039 Uiso 1 1 calc R . .
H16B H -0.1295 0.3789 1.3219 0.039 Uiso 1 1 calc R . .
O4 O -0.15734(14) 0.21307(15) 1.39729(9) 0.0450(4) Uani 1 1 d . . .
H4 H -0.226(2) 0.207(3) 1.3535(16) 0.067 Uiso 1 1 d . . .
N1A N 0.31432(12) -0.17032(14) 0.28429(9) 0.0258(3) Uani 1 1 d . . .
C1A C 0.29683(16) -0.22294(19) 0.19934(11) 0.0312(4) Uani 1 1 d . . .
O1A O 0.23305(13) -0.32645(14) 0.17529(9) 0.0453(3) Uani 1 1 d . . .
C2A C 0.36817(18) -0.1334(2) 0.13612(12) 0.0368(4) Uani 1 1 d . . .
H2A1 H 0.3156 -0.1134 0.0792 0.044 Uiso 1 1 calc R . .
H2A2 H 0.4478 -0.1798 0.1206 0.044 Uiso 1 1 calc R . .
C3A C 0.39619(17) -0.00005(19) 0.19002(11) 0.0311(4) Uani 1 1 d . . .
H3A1 H 0.3276 0.0697 0.1781 0.037 Uiso 1 1 calc R . .
H3A2 H 0.4779 0.0417 0.1745 0.037 Uiso 1 1 calc R . .
C4A C 0.40302(15) -0.04874(17) 0.28992(11) 0.0253(4) Uani 1 1 d . . .
C5A C 0.53721(16) -0.1000(2) 0.32111(13) 0.0372(4) Uani 1 1 d . . .
H5A1 H 0.5659 -0.1679 0.2769 0.056 Uiso 1 1 calc R . .
H5A2 H 0.5356 -0.1448 0.3810 0.056 Uiso 1 1 calc R . .
H5A3 H 0.5957 -0.0201 0.3253 0.056 Uiso 1 1 calc R . .
C6A C 0.35761(15) 0.06153(17) 0.35486(11) 0.0241(4) Uani 1 1 d . . .
C7A C 0.41877(15) 0.19288(18) 0.35953(11) 0.0274(4) Uani 1 1 d . . .
H7A H 0.4880 0.2099 0.3230 0.033 Uiso 1 1 calc R . .
C8A C 0.37981(15) 0.29678(18) 0.41612(11) 0.0272(4) Uani 1 1 d . . .
C9A C 0.27675(15) 0.27265(18) 0.46957(11) 0.0269(4) Uani 1 1 d . . .
C10A C 0.21745(15) 0.14351(18) 0.46566(11) 0.0270(4) Uani 1 1 d . . .
H10A H 0.1484 0.1265 0.5024 0.032 Uiso 1 1 calc R . .
C11A C 0.25712(15) 0.03737(17) 0.40864(11) 0.0246(4) Uani 1 1 d . . .
O2A O 0.43345(11) 0.42785(13) 0.42593(8) 0.0364(3) Uani 1 1 d . . .
C12A C 0.54014(18) 0.4564(2) 0.37576(14) 0.0462(5) Uani 1 1 d . . .
H12D H 0.5153 0.4510 0.3104 0.069 Uiso 1 1 calc R . .
H12E H 0.6070 0.3874 0.3914 0.069 Uiso 1 1 calc R . .
H12F H 0.5721 0.5507 0.3907 0.069 Uiso 1 1 calc R . .
O3A O 0.24168(11) 0.38238(13) 0.52207(8) 0.0336(3) Uani 1 1 d . . .
C13A C 0.15115(18) 0.3534(2) 0.58651(14) 0.0457(5) Uani 1 1 d . . .
H13D H 0.1848 0.2812 0.6291 0.068 Uiso 1 1 calc R . .
H13E H 0.0722 0.3199 0.5547 0.068 Uiso 1 1 calc R . .
H13F H 0.1340 0.4390 0.6203 0.068 Uiso 1 1 calc R . .
C14A C 0.18772(16) -0.10090(18) 0.40691(11) 0.0276(4) Uani 1 1 d . . .
H14C H 0.1068 -0.0911 0.3691 0.033 Uiso 1 1 calc R . .
H14D H 0.1667 -0.1246 0.4696 0.033 Uiso 1 1 calc R . .
C15A C 0.26364(15) -0.21982(19) 0.36965(11) 0.0278(4) Uani 1 1 d . . .
H15A H 0.3378 -0.2378 0.4143 0.033 Uiso 1 1 calc R . .
C16A C 0.18524(17) -0.35414(19) 0.36174(13) 0.0363(4) Uani 1 1 d . . .
H16C H 0.2367 -0.4289 0.3356 0.044 Uiso 1 1 calc R . .
H16D H 0.1648 -0.3844 0.4234 0.044 Uiso 1 1 calc R . .
O4A O 0.06961(12) -0.33747(14) 0.30604(10) 0.0433(3) Uani 1 1 d . . .
H4A H 0.097(2) -0.328(3) 0.2512(15) 0.065 Uiso 1 1 d . . .

loop_
_atom_site_aniso_label
_atom_site_aniso_U_11
_atom_site_aniso_U_22
_atom_site_aniso_U_33
_atom_site_aniso_U_23
_atom_site_aniso_U_13
_atom_site_aniso_U_12
N1 0.0255(7) 0.0216(7) 0.0241(7) -0.0030(6) 0.0013(5) -0.0010(6)
C1 0.0285(9) 0.0284(9) 0.0326(9) 0.0015(8) 0.0040(7) -0.0049(8)
O1 0.0302(6) 0.0498(8) 0.0405(7) -0.0074(6) 0.0093(6) -0.0014(6)
C2 0.0282(9) 0.0440(11) 0.0347(10) -0.0023(9) 0.0009(7) -0.0082(8)
C3 0.0308(9) 0.0408(10) 0.0263(9) -0.0038(8) -0.0008(7) -0.0087(8)
C4 0.0302(9) 0.0230(9) 0.0232(8) -0.0032(7) 0.0017(7) -0.0024(7)
C5 0.0450(11) 0.0257(10) 0.0393(10) -0.0026(8) 0.0085(9) -0.0002(8)
C6 0.0251(8) 0.0200(8) 0.0226(8) 0.0016(7) -0.0009(6) 0.0034(7)
C7 0.0296(9) 0.0229(8) 0.0249(8) -0.0039(7) -0.0028(7) 0.0020(7)
C8 0.0276(8) 0.0251(9) 0.0245(8) 0.0017(7) 0.0017(7) 0.0084(7)
C9 0.0239(8) 0.0221(8) 0.0303(9) 0.0045(7) 0.0003(7) 0.0021(7)
C10 0.0278(9) 0.0228(8) 0.0273(8) -0.0015(7) -0.0041(7) 0.0007(7)
C11 0.0270(8) 0.0219(8) 0.0230(8) 0.0000(7) -0.0020(6) 0.0028(7)
O2 0.0300(6) 0.0384(7) 0.0282(6) -0.0054(5) 0.0038(5) 0.0019(6)
C12 0.0424(11) 0.0497(13) 0.0344(10) -0.0125(9) 0.0049(9) 0.0004(9)
O3 0.0279(6) 0.0336(7) 0.0336(7) -0.0024(5) 0.0041(5) -0.0052(5)
C13 0.0334(10) 0.0417(12) 0.0453(11) -0.0044(9) 0.0032(8) -0.0118(9)
C14 0.0292(8) 0.0307(9) 0.0272(9) -0.0060(7) -0.0020(7) 0.0002(7)
C15 0.0302(9) 0.0269(9) 0.0216(8) 0.0000(7) -0.0013(7) 0.0016(7)
C16 0.0367(9) 0.0355(10) 0.0267(9) -0.0055(8) 0.0043(7) -0.0010(8)
O4 0.0559(9) 0.0484(9) 0.0322(7) 0.0015(7) 0.0136(6) -0.0040(7)
N1A 0.0256(7) 0.0243(7) 0.0273(7) 0.0000(6) 0.0004(6) 0.0005(6)
C1A 0.0360(9) 0.0286(9) 0.0287(9) -0.0042(8) -0.0009(7) 0.0067(8)
O1A 0.0647(9) 0.0343(8) 0.0363(7) -0.0094(6) 0.0005(6) -0.0091(7)
C2A 0.0439(11) 0.0379(11) 0.0295(9) -0.0037(8) 0.0084(8) 0.0061(9)
C3A 0.0318(9) 0.0321(10) 0.0302(9) 0.0009(8) 0.0076(7) -0.0005(8)
C4A 0.0228(8) 0.0244(9) 0.0289(9) 0.0000(7) 0.0025(7) -0.0001(7)
C5A 0.0279(9) 0.0391(11) 0.0440(11) -0.0011(9) -0.0002(8) 0.0053(8)
C6A 0.0231(8) 0.0249(9) 0.0238(8) 0.0008(7) -0.0020(7) 0.0023(7)
C7A 0.0210(8) 0.0316(9) 0.0297(9) -0.0010(7) 0.0021(7) -0.0033(7)
C8A 0.0248(8) 0.0257(9) 0.0303(9) 0.0000(7) -0.0037(7) -0.0032(7)
C9A 0.0269(8) 0.0298(9) 0.0237(8) -0.0046(7) -0.0018(7) 0.0048(7)
C10A 0.0230(8) 0.0336(10) 0.0243(8) 0.0016(7) 0.0013(7) -0.0007(7)
C11A 0.0243(9) 0.0274(9) 0.0217(8) -0.0001(7) -0.0020(7) -0.0022(7)
O2A 0.0328(6) 0.0307(7) 0.0462(7) -0.0088(6) 0.0055(6) -0.0080(6)
C12A 0.0407(11) 0.0392(12) 0.0596(13) -0.0076(10) 0.0107(10) -0.0168(9)
O3A 0.0335(6) 0.0326(7) 0.0350(7) -0.0071(5) 0.0050(5) 0.0009(6)
C13A 0.0376(11) 0.0497(13) 0.0510(12) -0.0181(10) 0.0129(9) -0.0020(9)
C14A 0.0305(9) 0.0275(9) 0.0253(8) 0.0027(7) 0.0052(7) -0.0033(7)
C15A 0.0303(8) 0.0269(9) 0.0255(8) 0.0042(7) -0.0024(7) -0.0022(7)
C16A 0.0403(10) 0.0283(10) 0.0406(11) 0.0004(8) 0.0031(8) -0.0048(8)
O4A 0.0359(7) 0.0368(8) 0.0566(8) -0.0074(7) -0.0025(6) -0.0072(6)

loop_
_atom_type_symbol
_atom_type_description
_atom_type_scat_dispersion_real
_atom_type_scat_dispersion_imag
_atom_type_scat_source
C C 0.0033 0.0016 'International Tables Vol C Tables 4.2.6.8 and 6.1.1.4'
H H 0.0000 0.0000 'International Tables Vol C Tables 4.2.6.8 and 6.1.1.4'
N N 0.0061 0.0033 'International Tables Vol C Tables 4.2.6.8 and 6.1.1.4'
O O 0.0106 0.0060 'International Tables Vol C Tables 4.2.6.8 and 6.1.1.4'

loop_
_geom_angle_atom_site_label_1
_geom_angle_atom_site_label_2
_geom_angle_atom_site_label_3
_geom_angle
_geom_angle_site_symmetry_1
_geom_angle_site_symmetry_3
_geom_angle_publ_flag
C1 N1 C15 129.29(13) . . ?
C1 N1 C4 112.37(13) . . ?
C15 N1 C4 117.50(12) . . ?
O1 C1 N1 127.12(15) . . ?
O1 C1 C2 124.42(15) . . ?
N1 C1 C2 108.45(14) . . ?
C1 C2 C3 103.85(13) . . ?
C2 C3 C4 103.93(13) . . ?
N1 C4 C6 110.77(13) . . ?
N1 C4 C3 101.09(13) . . ?
C6 C4 C3 112.95(13) . . ?
N1 C4 C5 109.26(13) . . ?
C6 C4 C5 110.59(14) . . ?
C3 C4 C5 111.78(15) . . ?
C11 C6 C7 119.42(14) . . ?
C11 C6 C4 121.84(14) . . ?
C7 C6 C4 118.75(14) . . ?
C8 C7 C6 121.11(15) . . ?
O2 C8 C7 125.31(15) . . ?
O2 C8 C9 115.48(14) . . ?
C7 C8 C9 119.20(14) . . ?
O3 C9 C10 124.70(15) . . ?
O3 C9 C8 115.67(14) . . ?
C10 C9 C8 119.63(15) . . ?
C9 C10 C11 121.09(15) . . ?
C6 C11 C10 119.53(14) . . ?
C6 C11 C14 121.90(14) . . ?
C10 C11 C14 118.55(14) . . ?
C8 O2 C12 116.92(13) . . ?
C9 O3 C13 116.19(13) . . ?
C11 C14 C15 114.50(13) . . ?
N1 C15 C14 108.62(12) . . ?
N1 C15 C16 114.99(13) . . ?
C14 C15 C16 108.73(13) . . ?
O4 C16 C15 114.38(14) . . ?
C1A N1A C15A 129.44(14) . . ?
C1A N1A C4A 112.76(13) . . ?
C15A N1A C4A 117.74(13) . . ?
O1A C1A N1A 126.96(17) . . ?
O1A C1A C2A 124.38(16) . . ?
N1A C1A C2A 108.65(15) . . ?
C1A C2A C3A 103.96(14) . . ?
C2A C3A C4A 103.90(14) . . ?
N1A C4A C6A 110.48(12) . . ?
N1A C4A C5A 109.30(13) . . ?
C6A C4A C5A 110.90(13) . . ?
N1A C4A C3A 101.24(12) . . ?
C6A C4A C3A 113.28(13) . . ?
C5A C4A C3A 111.22(14) . . ?
C11A C6A C7A 119.08(15) . . ?
C11A C6A C4A 122.04(14) . . ?
C7A C6A C4A 118.88(14) . . ?
C8A C7A C6A 121.03(15) . . ?
C7A C8A O2A 125.48(14) . . ?
C7A C8A C9A 119.75(15) . . ?
O2A C8A C9A 114.77(14) . . ?
O3A C9A C10A 124.55(14) . . ?
O3A C9A C8A 116.18(14) . . ?
C10A C9A C8A 119.27(15) . . ?
C9A C10A C11A 121.19(15) . . ?
C6A C11A C10A 119.67(15) . . ?
C6A C11A C14A 121.71(14) . . ?
C10A C11A C14A 118.62(14) . . ?
C8A O2A C12A 117.17(14) . . ?
C9A O3A C13A 116.69(14) . . ?
C11A C14A C15A 113.19(13) . . ?
N1A C15A C14A 107.47(13) . . ?
N1A C15A C16A 115.51(14) . . ?
C14A C15A C16A 111.10(13) . . ?
O4A C16A C15A 112.72(14) . . ?

loop_
_geom_bond_atom_site_label_1
_geom_bond_atom_site_label_2
_geom_bond_distance
_geom_bond_site_symmetry_2
_geom_bond_publ_flag
N1 C1 1.353(2) . ?
N1 C15 1.4731(19) . ?
N1 C4 1.491(2) . ?
C1 O1 1.2313(19) . ?
C1 C2 1.513(2) . ?
C2 C3 1.520(2) . ?
C3 C4 1.535(2) . ?
C4 C6 1.509(2) . ?
C4 C5 1.542(2) . ?
C6 C11 1.385(2) . ?
C6 C7 1.405(2) . ?
C7 C8 1.381(2) . ?
C8 O2 1.3774(19) . ?
C8 C9 1.410(2) . ?
C9 O3 1.3734(18) . ?
C9 C10 1.378(2) . ?
C10 C11 1.401(2) . ?
C11 C14 1.509(2) . ?
O2 C12 1.424(2) . ?
O3 C13 1.437(2) . ?
C14 C15 1.519(2) . ?
C15 C16 1.522(2) . ?
C16 O4 1.411(2) . ?
N1A C1A 1.347(2) . ?
N1A C15A 1.476(2) . ?
N1A C4A 1.489(2) . ?
C1A O1A 1.233(2) . ?
C1A C2A 1.503(3) . ?
C2A C3A 1.517(3) . ?
C3A C4A 1.538(2) . ?
C4A C6A 1.520(2) . ?
C4A C5A 1.537(2) . ?
C6A C11A 1.385(2) . ?
C6A C7A 1.409(2) . ?
C7A C8A 1.375(2) . ?
C8A O2A 1.376(2) . ?
C8A C9A 1.404(2) . ?
C9A O3A 1.3671(19) . ?
C9A C10A 1.381(2) . ?
C10A C11A 1.397(2) . ?
C11A C14A 1.508(2) . ?
O2A C12A 1.414(2) . ?
O3A C13A 1.419(2) . ?
C14A C15A 1.513(2) . ?
C15A C16A 1.525(2) . ?
C16A O4A 1.429(2) . ?

loop_
_geom_hbond_atom_site_label_D
_geom_hbond_atom_site_label_H
_geom_hbond_atom_site_label_A
_geom_hbond_distance_DH
_geom_hbond_distance_HA
_geom_hbond_distance_DA
_geom_hbond_angle_DHA
_geom_hbond_site_symmetry_A
O4 H4 O1 0.94(2) 1.81(2) 2.6863(19) 154(2) .
O4A H4A O1A 0.88(2) 1.88(2) 2.6723(19) 149(2) .

loop_
_geom_torsion_atom_site_label_1
_geom_torsion_atom_site_label_2
_geom_torsion_atom_site_label_3
_geom_torsion_atom_site_label_4
_geom_torsion
_geom_torsion_site_symmetry_1
_geom_torsion_site_symmetry_2
_geom_torsion_site_symmetry_3
_geom_torsion_site_symmetry_4
_geom_torsion_publ_flag
C15 N1 C1 O1 3.1(3) . . . . ?
C4 N1 C1 O1 172.27(17) . . . . ?
C15 N1 C1 C2 -176.19(16) . . . . ?
C4 N1 C1 C2 -7.02(19) . . . . ?
O1 C1 C2 C3 166.83(17) . . . . ?
N1 C1 C2 C3 -13.86(19) . . . . ?
C1 C2 C3 C4 28.19(19) . . . . ?
C1 N1 C4 C6 144.42(14) . . . . ?
C15 N1 C4 C6 -45.02(18) . . . . ?
C1 N1 C4 C3 24.46(17) . . . . ?
C15 N1 C4 C3 -164.97(13) . . . . ?
C1 N1 C4 C5 -93.51(16) . . . . ?
C15 N1 C4 C5 77.06(17) . . . . ?
C2 C3 C4 N1 -31.30(17) . . . . ?
C2 C3 C4 C6 -149.69(15) . . . . ?
C2 C3 C4 C5 84.82(17) . . . . ?
N1 C4 C6 C11 14.9(2) . . . . ?
C3 C4 C6 C11 127.44(16) . . . . ?
C5 C4 C6 C11 -106.43(17) . . . . ?
N1 C4 C6 C7 -165.48(13) . . . . ?
C3 C4 C6 C7 -52.9(2) . . . . ?
C5 C4 C6 C7 73.23(18) . . . . ?
C11 C6 C7 C8 -0.2(2) . . . . ?
C4 C6 C7 C8 -179.91(15) . . . . ?
C6 C7 C8 O2 -177.33(14) . . . . ?
C6 C7 C8 C9 1.4(2) . . . . ?
O2 C8 C9 O3 -2.0(2) . . . . ?
C7 C8 C9 O3 179.15(14) . . . . ?
O2 C8 C9 C10 176.92(14) . . . . ?
C7 C8 C9 C10 -1.9(2) . . . . ?
O3 C9 C10 C11 -179.83(14) . . . . ?
C8 C9 C10 C11 1.3(2) . . . . ?
C7 C6 C11 C10 -0.4(2) . . . . ?
C4 C6 C11 C10 179.30(15) . . . . ?
C7 C6 C11 C14 177.91(14) . . . . ?
C4 C6 C11 C14 -2.4(2) . . . . ?
C9 C10 C11 C6 -0.2(2) . . . . ?
C9 C10 C11 C14 -178.53(14) . . . . ?
C7 C8 O2 C12 1.2(2) . . . . ?
C9 C8 O2 C12 -177.54(14) . . . . ?
C10 C9 O3 C13 -0.8(2) . . . . ?
C8 C9 O3 C13 178.08(14) . . . . ?
C6 C11 C14 C15 16.6(2) . . . . ?
C10 C11 C14 C15 -165.08(14) . . . . ?
C1 N1 C15 C14 -132.15(17) . . . . ?
C4 N1 C15 C14 59.14(17) . . . . ?
C1 N1 C15 C16 -10.1(2) . . . . ?
C4 N1 C15 C16 -178.79(14) . . . . ?
C11 C14 C15 N1 -41.99(18) . . . . ?
C11 C14 C15 C16 -167.79(14) . . . . ?
N1 C15 C16 O4 70.30(19) . . . . ?
C14 C15 C16 O4 -167.69(14) . . . . ?
C15A N1A C1A O1A -0.1(3) . . . . ?
C4A N1A C1A O1A 176.80(16) . . . . ?
C15A N1A C1A C2A 179.51(15) . . . . ?
C4A N1A C1A C2A -3.57(19) . . . . ?
O1A C1A C2A C3A 163.53(17) . . . . ?
N1A C1A C2A C3A -16.12(19) . . . . ?
C1A C2A C3A C4A 28.39(18) . . . . ?
C1A N1A C4A C6A 141.52(14) . . . . ?
C15A N1A C4A C6A -41.17(17) . . . . ?
C1A N1A C4A C5A -96.19(16) . . . . ?
C15A N1A C4A C5A 81.12(17) . . . . ?
C1A N1A C4A C3A 21.24(16) . . . . ?
C15A N1A C4A C3A -161.45(14) . . . . ?
C2A C3A C4A N1A -29.58(16) . . . . ?
C2A C3A C4A C6A -147.86(14) . . . . ?
C2A C3A C4A C5A 86.43(17) . . . . ?
N1A C4A C6A C11A 8.1(2) . . . . ?
C5A C4A C6A C11A -113.25(17) . . . . ?
C3A C4A C6A C11A 120.87(16) . . . . ?
N1A C4A C6A C7A -171.11(13) . . . . ?
C5A C4A C6A C7A 67.54(19) . . . . ?
C3A C4A C6A C7A -58.34(19) . . . . ?
C11A C6A C7A C8A -0.3(2) . . . . ?
C4A C6A C7A C8A 178.94(14) . . . . ?
C6A C7A C8A O2A 179.65(15) . . . . ?
C6A C7A C8A C9A -0.6(2) . . . . ?
C7A C8A C9A O3A -178.25(14) . . . . ?
O2A C8A C9A O3A 1.51(19) . . . . ?
C7A C8A C9A C10A 1.2(2) . . . . ?
O2A C8A C9A C10A -179.06(14) . . . . ?
O3A C9A C10A C11A 178.53(15) . . . . ?
C8A C9A C10A C11A -0.9(2) . . . . ?
C7A C6A C11A C10A 0.6(2) . . . . ?
C4A C6A C11A C10A -178.58(14) . . . . ?
C7A C6A C11A C14A -179.95(14) . . . . ?
C4A C6A C11A C14A 0.8(2) . . . . ?
C9A C10A C11A C6A -0.1(2) . . . . ?
C9A C10A C11A C14A -179.49(14) . . . . ?
C7A C8A O2A C12A -2.1(2) . . . . ?
C9A C8A O2A C12A 178.12(15) . . . . ?
C10A C9A O3A C13A 9.9(2) . . . . ?
C8A C9A O3A C13A -170.65(14) . . . . ?
C6A C11A C14A C15A 20.2(2) . . . . ?
C10A C11A C14A C15A -160.41(14) . . . . ?
C1A N1A C15A C14A -121.32(18) . . . . ?
C4A N1A C15A C14A 61.89(16) . . . . ?
C1A N1A C15A C16A 3.3(2) . . . . ?
C4A N1A C15A C16A -173.48(14) . . . . ?
C11A C14A C15A N1A -47.90(17) . . . . ?
C11A C14A C15A C16A -175.15(14) . . . . ?
N1A C15A C16A O4A -65.6(2) . . . . ?
C14A C15A C16A O4A 57.2(2) . . . . ?
